data_7210137
loop_
_publ_author_name
'Sander, John R. G.'
'Bu\<car, Dejan-Kre\<simir'
'Henry, Rodger F.'
'Giangiorgi, Brittany N.'
'Zhang, Geoff G. Z.'
'MacGillivray, Leonard R.'

_publ_section_title
;
 &#x2018;Masked synthons&#x2019; in crystal engineering: insulated
 components in acetaminophen cocrystal hydrates
;
_journal_issue 24
_journal_name_full CrystEngComm
_journal_page_first 4816
_journal_paper_doi 10.1039/c3ce40159f
_journal_volume 15
_journal_year 2013
_chemical_formula_moiety 'C8 H9 O2 N1, 1.5(C12 H10 N2), 2(O1 H2)'
_chemical_formula_sum 'C26 H28 N4 O4'
_chemical_formula_weight 460.52
_chemical_name_systematic
;
?
;
_space_group_IT_number 2
_symmetry_cell_setting triclinic
_symmetry_space_group_name_Hall '-P 1'
_symmetry_space_group_name_H-M 'P -1'
_atom_sites_solution_hydrogens geom
_atom_sites_solution_primary direct
_atom_sites_solution_secondary difmap
_audit_creation_method SHELXL-97
_cell_angle_alpha 93.3410(10)
_cell_angle_beta 99.5260(10)
_cell_angle_gamma 102.8040(10)
_cell_formula_units_Z 2
_cell_length_a 9.2028(9)
_cell_length_b 11.5290(12)
_cell_length_c 11.7206(12)
_cell_measurement_reflns_used 8109
_cell_measurement_temperature 100(2)
_cell_measurement_theta_max 27.5645
_cell_measurement_theta_min 2.3085
_cell_volume 1190.1(2)
_computing_cell_refinement 'Apex2 v2.1-4 (Bruker, 2007)'
_computing_data_collection 'Apex2 v2.1-4 (Bruker, 2007)'
_computing_data_reduction 'Apex2 v2.1-4 (Bruker, 2007)'
_computing_molecular_graphics 'ORTEP-3 for Windows v2.01'
_computing_publication_material 'SHELXL-97 (Sheldrick, 2008)'
_computing_structure_refinement 'SHELXL-97 (Sheldrick, 2008)'
_computing_structure_solution 'SHELXS-97 (Sheldrick, 2008)'
_diffrn_ambient_temperature 100(2)
_diffrn_measured_fraction_theta_full 0.979
_diffrn_measured_fraction_theta_max 0.979
_diffrn_measurement_device_type CCD
_diffrn_measurement_method 'omega scan'
_diffrn_radiation_monochromator graphite
_diffrn_radiation_source 'fine-focus sealed tube'
_diffrn_radiation_type MoK\a
_diffrn_radiation_wavelength 0.71073
_diffrn_reflns_av_R_equivalents 0.0154
_diffrn_reflns_av_sigmaI/netI 0.0162
_diffrn_reflns_limit_h_max 11
_diffrn_reflns_limit_h_min -11
_diffrn_reflns_limit_k_max 14
_diffrn_reflns_limit_k_min -14
_diffrn_reflns_limit_l_max 15
_diffrn_reflns_limit_l_min -14
_diffrn_reflns_number 13902
_diffrn_reflns_theta_full 27.57
_diffrn_reflns_theta_max 27.57
_diffrn_reflns_theta_min 1.77
_exptl_absorpt_coefficient_mu 0.088
_exptl_absorpt_correction_T_max 0.9956
_exptl_absorpt_correction_T_min 0.9740
_exptl_absorpt_correction_type multi-scan
_exptl_crystal_colour colourless
_exptl_crystal_density_diffrn 1.285
_exptl_crystal_density_meas ?
_exptl_crystal_density_method 'not measured'
_exptl_crystal_description plate
_exptl_crystal_F_000 488
_exptl_crystal_size_max 0.30
_exptl_crystal_size_mid 0.30
_exptl_crystal_size_min 0.05
_refine_diff_density_max 0.393
_refine_diff_density_min -0.162
_refine_diff_density_rms 0.042
_refine_ls_extinction_method none
_refine_ls_goodness_of_fit_ref 1.181
_refine_ls_hydrogen_treatment mixed
_refine_ls_matrix_type full
_refine_ls_number_parameters 324
_refine_ls_number_reflns 5375
_refine_ls_number_restraints 6
_refine_ls_restrained_S_all 1.181
_refine_ls_R_factor_all 0.0413
_refine_ls_R_factor_gt 0.0358
_refine_ls_shift/su_max 0.001
_refine_ls_shift/su_mean 0.000
_refine_ls_structure_factor_coef Fsqd
_refine_ls_weighting_details 'calc w=1/[\s^2^(Fo^2^)+(0.1000P)^2^+0.0043P] where P=(Fo^2^+2Fc^2^)/3'
_refine_ls_weighting_scheme calc
_refine_ls_wR_factor_gt 0.1322
_refine_ls_wR_factor_ref 0.1398
_reflns_number_gt 4708
_reflns_number_total 5375
_reflns_threshold_expression I>2sigma(I)
_cod_data_source_file c3ce40159f.txt
_cod_data_source_block xray3817_0m
_cod_depositor_comments
;
The following automatic conversions were performed:

'_exptl_crystal_density_meas' value 'none' was changed to '?' - the
value is perceived as not measured.

Automatic conversion script
Id: cif_fix_values 3008 2015-01-20 13:52:24Z robertas 
;
_cod_original_sg_symbol_H-M P-1
_cod_database_code 7210137

loop_
_symmetry_equiv_pos_as_xyz
'x, y, z'
'-x, -y, -z'

loop_
_atom_site_label
_atom_site_type_symbol
_atom_site_fract_x
_atom_site_fract_y
_atom_site_fract_z
_atom_site_U_iso_or_equiv
_atom_site_adp_type
_atom_site_occupancy
_atom_site_symmetry_multiplicity
_atom_site_calc_flag
_atom_site_refinement_flags
O1 O 0.98934(8) 0.70730(6) 1.75529(6) 0.02195(18) Uani 1 1 d .
H1O H 1.0244 0.7740 1.7902 0.033 Uiso 1 1 calc R
O2 O 0.88998(9) 0.90361(6) 1.24352(6) 0.02330(19) Uani 1 1 d .
N1 N 0.90685(9) 0.71371(7) 1.27329(7) 0.01798(19) Uani 1 1 d .
H1 H 0.9073 0.6460 1.2385 0.022 Uiso 1 1 calc R
C1 C 0.96772(11) 0.71621(9) 1.63820(8) 0.0183(2) Uani 1 1 d .
C2 C 1.00127(12) 0.82400(9) 1.58958(9) 0.0205(2) Uani 1 1 d .
H2 H 1.0375 0.8951 1.6378 0.025 Uiso 1 1 calc R
C3 C 0.98108(12) 0.82640(8) 1.46962(8) 0.0204(2) Uani 1 1 d .
H3 H 1.0048 0.8989 1.4380 0.024 Uiso 1 1 calc R
C4 C 0.92520(11) 0.72028(9) 1.39645(8) 0.0173(2) Uani 1 1 d .
C5 C 0.88909(11) 0.61257(9) 1.44554(9) 0.0192(2) Uani 1 1 d .
H5 H 0.8503 0.5415 1.3976 0.023 Uiso 1 1 calc R
C6 C 0.91058(11) 0.61072(9) 1.56532(9) 0.0202(2) Uani 1 1 d .
H6 H 0.8866 0.5384 1.5971 0.024 Uiso 1 1 calc R
C7 C 0.88887(11) 0.80107(9) 1.20474(8) 0.0184(2) Uani 1 1 d .
C8 C 0.86523(12) 0.76639(9) 1.07610(9) 0.0232(2) Uani 1 1 d .
H8A H 0.9462 0.8135 1.0446 0.035 Uiso 1 1 calc R
H8B H 0.7703 0.7803 1.0391 0.035 Uiso 1 1 calc R
H8C H 0.8641 0.6832 1.0626 0.035 Uiso 1 1 calc R
N2 N 0.68700(11) 0.40095(8) 0.94802(8) 0.0244(2) Uani 1 1 d .
N3 N 0.44661(10) 0.25978(8) 0.13008(8) 0.0242(2) Uani 1 1 d .
C9 C 0.78232(13) 0.38689(10) 0.87584(9) 0.0262(2) Uani 1 1 d .
H9 H 0.8824 0.3893 0.9083 0.031 Uiso 1 1 calc R
C10 C 0.74049(12) 0.36903(10) 0.75632(9) 0.0227(2) Uani 1 1 d .
H10 H 0.8106 0.3578 0.7105 0.027 Uiso 1 1 calc R
C11 C 0.59199(12) 0.36797(9) 0.70480(9) 0.0195(2) Uani 1 1 d .
C12 C 0.49333(12) 0.38350(9) 0.77980(9) 0.0224(2) Uani 1 1 d .
H12 H 0.3936 0.3847 0.7499 0.027 Uiso 1 1 calc R
C13 C 0.54409(12) 0.39716(9) 0.89875(9) 0.0237(2) Uani 1 1 d .
H13 H 0.4751 0.4041 0.9470 0.028 Uiso 1 1 calc R
C14 C 0.53652(11) 0.35166(9) 0.57891(9) 0.0208(2) Uani 1 1 d .
H14 H 0.4413 0.3655 0.5530 0.025 Uiso 1 1 calc R
C15 C 0.36968(12) 0.30530(10) 0.20211(9) 0.0249(2) Uani 1 1 d .
H15 H 0.2789 0.3232 0.1697 0.030 Uiso 1 1 calc R
C16 C 0.41635(12) 0.32728(9) 0.32119(9) 0.0231(2) Uani 1 1 d .
H16 H 0.3582 0.3594 0.3666 0.028 Uiso 1 1 calc R
C17 C 0.55191(11) 0.30075(8) 0.37272(8) 0.0184(2) Uani 1 1 d .
C18 C 0.63240(12) 0.25377(10) 0.29843(9) 0.0225(2) Uani 1 1 d .
H18 H 0.7234 0.2347 0.3282 0.027 Uiso 1 1 calc R
C19 C 0.57645(12) 0.23545(10) 0.17972(9) 0.0243(2) Uani 1 1 d .
H19 H 0.6327 0.2044 0.1319 0.029 Uiso 1 1 calc R
C20 C 0.60976(11) 0.31888(9) 0.49831(9) 0.0199(2) Uani 1 1 d .
H20 H 0.7058 0.3064 0.5238 0.024 Uiso 1 1 calc R
N4 N 0.67956(11) 1.06092(8) 0.90535(8) 0.0245(2) Uani 1 1 d .
C21 C 0.74675(12) 1.01959(10) 0.82339(9) 0.0243(2) Uani 1 1 d .
H21 H 0.8388 0.9995 0.8471 0.029 Uiso 1 1 calc R
C22 C 0.68703(12) 1.00525(10) 0.70587(9) 0.0230(2) Uani 1 1 d .
H22 H 0.7391 0.9774 0.6527 0.028 Uiso 1 1 calc R
C23 C 0.54777(12) 1.03285(9) 0.66758(9) 0.0197(2) Uani 1 1 d .
C24 C 0.47683(12) 1.07389(9) 0.75310(9) 0.0223(2) Uani 1 1 d .
H24 H 0.3832 1.0924 0.7323 0.027 Uiso 1 1 calc R
C25 C 0.54624(13) 1.08694(9) 0.86902(9) 0.0241(2) Uani 1 1 d .
H25 H 0.4974 1.1153 0.9243 0.029 Uiso 1 1 calc R
C26 C 0.47343(12) 1.01943(9) 0.54529(9) 0.0215(2) Uani 1 1 d .
H26 H 0.3805 1.0399 0.5293 0.026 Uiso 1 1 calc R
O3 O 0.88479(10) 1.09274(7) 1.11562(7) 0.0276(2) Uani 1 1 d D
H3A H 0.8122(15) 1.0862(13) 1.0558(10) 0.048(4) Uiso 1 1 d D
H3B H 0.8771(17) 1.0248(10) 1.1476(12) 0.046(4) Uiso 1 1 d D
O4 O 0.86629(9) 0.47978(6) 1.16804(7) 0.0263(2) Uani 1 1 d D
H4A H 0.8004(15) 0.4505(13) 1.1034(10) 0.052(5) Uiso 1 1 d D
H4B H 0.9083(16) 0.4211(11) 1.1906(12) 0.045(4) Uiso 1 1 d D

loop_
_atom_site_aniso_label
_atom_site_aniso_U_11
_atom_site_aniso_U_22
_atom_site_aniso_U_33
_atom_site_aniso_U_23
_atom_site_aniso_U_13
_atom_site_aniso_U_12
O1 0.0306(4) 0.0201(4) 0.0143(4) 0.0019(3) 0.0017(3) 0.0059(3)
O2 0.0323(4) 0.0196(4) 0.0182(4) 0.0015(3) 0.0006(3) 0.0094(3)
N1 0.0214(4) 0.0168(4) 0.0148(4) -0.0008(3) 0.0003(3) 0.0055(3)
C1 0.0184(5) 0.0222(5) 0.0149(5) 0.0023(4) 0.0013(4) 0.0070(4)
C2 0.0249(5) 0.0172(5) 0.0172(5) -0.0004(4) -0.0008(4) 0.0047(4)
C3 0.0250(5) 0.0165(5) 0.0174(5) 0.0021(4) -0.0008(4) 0.0034(4)
C4 0.0163(4) 0.0200(5) 0.0155(5) 0.0011(4) 0.0002(3) 0.0060(4)
C5 0.0204(5) 0.0164(5) 0.0194(5) -0.0012(4) 0.0014(4) 0.0038(4)
C6 0.0224(5) 0.0178(5) 0.0198(5) 0.0036(4) 0.0031(4) 0.0037(4)
C7 0.0163(5) 0.0207(5) 0.0169(5) 0.0015(4) 0.0002(4) 0.0036(4)
C8 0.0276(5) 0.0241(5) 0.0161(5) 0.0010(4) 0.0003(4) 0.0056(4)
N2 0.0295(5) 0.0251(5) 0.0164(4) 0.0016(3) 0.0027(4) 0.0028(4)
N3 0.0262(5) 0.0276(5) 0.0171(4) 0.0018(4) 0.0028(4) 0.0038(4)
C9 0.0226(5) 0.0334(6) 0.0205(5) 0.0045(4) 0.0003(4) 0.0040(4)
C10 0.0221(5) 0.0274(5) 0.0184(5) 0.0038(4) 0.0048(4) 0.0045(4)
C11 0.0233(5) 0.0182(5) 0.0158(5) 0.0016(4) 0.0033(4) 0.0031(4)
C12 0.0206(5) 0.0255(5) 0.0205(5) 0.0011(4) 0.0031(4) 0.0050(4)
C13 0.0287(6) 0.0237(5) 0.0185(5) -0.0006(4) 0.0071(4) 0.0042(4)
C14 0.0193(5) 0.0242(5) 0.0175(5) 0.0021(4) 0.0007(4) 0.0039(4)
C15 0.0251(5) 0.0298(6) 0.0200(5) 0.0021(4) 0.0009(4) 0.0092(4)
C16 0.0253(5) 0.0259(5) 0.0193(5) 0.0006(4) 0.0036(4) 0.0096(4)
C17 0.0209(5) 0.0166(4) 0.0158(5) 0.0016(4) 0.0028(4) 0.0007(4)
C18 0.0190(5) 0.0284(5) 0.0201(5) 0.0020(4) 0.0033(4) 0.0055(4)
C19 0.0256(5) 0.0290(5) 0.0190(5) 0.0007(4) 0.0084(4) 0.0050(4)
C20 0.0199(5) 0.0200(5) 0.0179(5) 0.0015(4) 0.0003(4) 0.0031(4)
N4 0.0312(5) 0.0224(4) 0.0166(4) 0.0012(3) 0.0005(4) 0.0026(4)
C21 0.0230(5) 0.0261(5) 0.0216(5) 0.0024(4) -0.0001(4) 0.0040(4)
C22 0.0234(5) 0.0251(5) 0.0193(5) 0.0008(4) 0.0043(4) 0.0036(4)
C23 0.0239(5) 0.0160(5) 0.0168(5) 0.0015(4) 0.0020(4) 0.0009(4)
C24 0.0260(5) 0.0212(5) 0.0194(5) 0.0011(4) 0.0024(4) 0.0064(4)
C25 0.0324(6) 0.0213(5) 0.0182(5) 0.0000(4) 0.0057(4) 0.0053(4)
C26 0.0217(5) 0.0231(5) 0.0183(5) 0.0012(4) 0.0007(4) 0.0047(4)
O3 0.0401(5) 0.0216(4) 0.0171(4) 0.0030(3) -0.0044(3) 0.0054(3)
O4 0.0356(4) 0.0193(4) 0.0202(4) -0.0017(3) -0.0046(3) 0.0067(3)

loop_
_atom_type_symbol
_atom_type_description
_atom_type_scat_dispersion_real
_atom_type_scat_dispersion_imag
_atom_type_scat_source
C C 0.0033 0.0016 'International Tables Vol C Tables 4.2.6.8 and 6.1.1.4'
H H 0.0000 0.0000 'International Tables Vol C Tables 4.2.6.8 and 6.1.1.4'
N N 0.0061 0.0033 'International Tables Vol C Tables 4.2.6.8 and 6.1.1.4'
O O 0.0106 0.0060 'International Tables Vol C Tables 4.2.6.8 and 6.1.1.4'

loop_
_geom_angle_atom_site_label_1
_geom_angle_atom_site_label_2
_geom_angle_atom_site_label_3
_geom_angle
_geom_angle_site_symmetry_1
C1 O1 H1O 109.5 .
C7 N1 C4 127.55(8) .
C7 N1 H1 116.2 .
C4 N1 H1 116.2 .
O1 C1 C2 123.52(9) .
O1 C1 C6 117.27(9) .
C2 C1 C6 119.21(9) .
C1 C2 C3 120.60(9) .
C1 C2 H2 119.7 .
C3 C2 H2 119.7 .
C2 C3 C4 120.17(9) .
C2 C3 H3 119.9 .
C4 C3 H3 119.9 .
C5 C4 C3 119.04(9) .
C5 C4 N1 116.92(8) .
C3 C4 N1 124.01(9) .
C6 C5 C4 120.49(9) .
C6 C5 H5 119.8 .
C4 C5 H5 119.8 .
C5 C6 C1 120.48(9) .
C5 C6 H6 119.8 .
C1 C6 H6 119.8 .
O2 C7 N1 122.97(9) .
O2 C7 C8 121.32(9) .
N1 C7 C8 115.70(9) .
C7 C8 H8A 109.5 .
C7 C8 H8B 109.5 .
H8A C8 H8B 109.5 .
C7 C8 H8C 109.5 .
H8A C8 H8C 109.5 .
H8B C8 H8C 109.5 .
C13 N2 C9 116.64(9) .
C19 N3 C15 116.09(9) .
N2 C9 C10 123.86(10) .
N2 C9 H9 118.1 .
C10 C9 H9 118.1 .
C9 C10 C11 119.43(10) .
C9 C10 H10 120.3 .
C11 C10 H10 120.3 .
C10 C11 C12 116.66(9) .
C10 C11 C14 123.84(9) .
C12 C11 C14 119.50(9) .
C13 C12 C11 119.89(10) .
C13 C12 H12 120.1 .
C11 C12 H12 120.1 .
N2 C13 C12 123.46(10) .
N2 C13 H13 118.3 .
C12 C13 H13 118.3 .
C20 C14 C11 126.05(9) .
C20 C14 H14 117.0 .
C11 C14 H14 117.0 .
N3 C15 C16 124.33(10) .
N3 C15 H15 117.8 .
C16 C15 H15 117.8 .
C15 C16 C17 119.28(9) .
C15 C16 H16 120.4 .
C17 C16 H16 120.4 .
C16 C17 C18 116.66(9) .
C16 C17 C20 123.42(9) .
C18 C17 C20 119.92(9) .
C19 C18 C17 119.77(9) .
C19 C18 H18 120.1 .
C17 C18 H18 120.1 .
N3 C19 C18 123.86(10) .
N3 C19 H19 118.1 .
C18 C19 H19 118.1 .
C14 C20 C17 125.55(9) .
C14 C20 H20 117.2 .
C17 C20 H20 117.2 .
C25 N4 C21 116.83(9) .
N4 C21 C22 123.79(10) .
N4 C21 H21 118.1 .
C22 C21 H21 118.1 .
C21 C22 C23 119.48(10) .
C21 C22 H22 120.3 .
C23 C22 H22 120.3 .
C22 C23 C24 116.64(9) .
C22 C23 C26 123.91(9) .
C24 C23 C26 119.44(9) .
C25 C24 C23 119.88(10) .
C25 C24 H24 120.1 .
C23 C24 H24 120.1 .
N4 C25 C24 123.36(10) .
N4 C25 H25 118.3 .
C24 C25 H25 118.3 .
C26 C26 C23 126.16(12) 2_676
C26 C26 H26 116.9 2_676
C23 C26 H26 116.9 .
H3A O3 H3B 110.6(11) .
H4A O4 H4B 106.2(11) .

loop_
_geom_bond_atom_site_label_1
_geom_bond_atom_site_label_2
_geom_bond_distance
_geom_bond_site_symmetry_2
O1 C1 1.3670(11) .
O1 H1O 0.8200 .
O2 C7 1.2388(12) .
N1 C7 1.3459(13) .
N1 C4 1.4208(12) .
N1 H1 0.8600 .
C1 C2 1.3911(14) .
C1 C6 1.3899(14) .
C2 C3 1.3902(13) .
C2 H2 0.9300 .
C3 C4 1.3963(13) .
C3 H3 0.9300 .
C4 C5 1.3955(14) .
C5 C6 1.3871(13) .
C5 H5 0.9300 .
C6 H6 0.9300 .
C7 C8 1.5044(13) .
C8 H8A 0.9600 .
C8 H8B 0.9600 .
C8 H8C 0.9600 .
N2 C13 1.3361(15) .
N2 C9 1.3432(15) .
N3 C19 1.3351(14) .
N3 C15 1.3417(14) .
C9 C10 1.3804(14) .
C9 H9 0.9300 .
C10 C11 1.3969(14) .
C10 H10 0.9300 .
C11 C12 1.3954(14) .
C11 C14 1.4658(13) .
C12 C13 1.3832(14) .
C12 H12 0.9300 .
C13 H13 0.9300 .
C14 C20 1.3310(15) .
C14 H14 0.9300 .
C15 C16 1.3816(14) .
C15 H15 0.9300 .
C16 C17 1.3985(14) .
C16 H16 0.9300 .
C17 C18 1.3916(14) .
C17 C20 1.4661(13) .
C18 C19 1.3878(14) .
C18 H18 0.9300 .
C19 H19 0.9300 .
C20 H20 0.9300 .
N4 C25 1.3348(15) .
N4 C21 1.3439(14) .
C21 C22 1.3817(14) .
C21 H21 0.9300 .
C22 C23 1.3972(15) .
C22 H22 0.9300 .
C23 C24 1.3975(14) .
C23 C26 1.4660(14) .
C24 C25 1.3866(14) .
C24 H24 0.9300 .
C25 H25 0.9300 .
C26 C26 1.334(2) 2_676
C26 H26 0.9300 .
O3 H3A 0.872(8) .
O3 H3B 0.882(8) .
O4 H4A 0.884(8) .
O4 H4B 0.883(8) .

loop_
_geom_hbond_atom_site_label_D
_geom_hbond_atom_site_label_H
_geom_hbond_atom_site_label_A
_geom_hbond_distance_DH
_geom_hbond_distance_HA
_geom_hbond_distance_DA
_geom_hbond_angle_DHA
_geom_hbond_site_symmetry_A
O1 H1O O3 0.82 1.79 2.6030(11) 170.7 2_778
N1 H1 O4 0.86 1.97 2.8193(11) 168.0 .
O3 H3A N4 0.872(8) 1.937(9) 2.7969(12) 168.3(16) .
O3 H3B O2 0.882(8) 1.855(8) 2.7216(10) 167.0(14) .
O4 H4A N2 0.884(8) 1.929(9) 2.8022(12) 169.2(16) .
O4 H4B O1 0.883(8) 2.003(8) 2.8854(10) 177.8(14) 2_768

loop_
_geom_torsion_atom_site_label_1
_geom_torsion_atom_site_label_2
_geom_torsion_atom_site_label_3
_geom_torsion_atom_site_label_4
_geom_torsion
_geom_torsion_site_symmetry_4
O1 C1 C2 C3 177.94(9) .
C6 C1 C2 C3 -1.33(15) .
C1 C2 C3 C4 0.66(16) .
C2 C3 C4 C5 0.50(15) .
C2 C3 C4 N1 -177.31(9) .
C7 N1 C4 C5 158.06(9) .
C7 N1 C4 C3 -24.09(15) .
C3 C4 C5 C6 -0.99(15) .
N1 C4 C5 C6 176.98(8) .
C4 C5 C6 C1 0.32(15) .
O1 C1 C6 C5 -178.47(9) .
C2 C1 C6 C5 0.84(15) .
C4 N1 C7 O2 1.89(16) .
C4 N1 C7 C8 -177.45(9) .
C13 N2 C9 C10 -0.08(16) .
N2 C9 C10 C11 1.62(17) .
C9 C10 C11 C12 -1.03(15) .
C9 C10 C11 C14 179.00(9) .
C10 C11 C12 C13 -0.94(15) .
C14 C11 C12 C13 179.03(9) .
C9 N2 C13 C12 -2.06(16) .
C11 C12 C13 N2 2.61(16) .
C10 C11 C14 C20 10.37(17) .
C12 C11 C14 C20 -169.60(10) .
C19 N3 C15 C16 -0.16(16) .
N3 C15 C16 C17 -0.31(17) .
C15 C16 C17 C18 0.43(15) .
C15 C16 C17 C20 -178.93(9) .
C16 C17 C18 C19 -0.12(15) .
C20 C17 C18 C19 179.27(9) .
C15 N3 C19 C18 0.50(16) .
C17 C18 C19 N3 -0.37(16) .
C11 C14 C20 C17 178.82(9) .
C16 C17 C20 C14 6.41(16) .
C18 C17 C20 C14 -172.93(10) .
C25 N4 C21 C22 1.24(16) .
N4 C21 C22 C23 -1.03(16) .
C21 C22 C23 C24 -0.10(15) .
C21 C22 C23 C26 -179.16(9) .
C22 C23 C24 C25 0.92(14) .
C26 C23 C24 C25 -179.97(9) .
C21 N4 C25 C24 -0.34(16) .
C23 C24 C25 N4 -0.73(16) .
C22 C23 C26 C26 -0.4(2) 2_676
C24 C23 C26 C26 -179.44(13) 2_676
